data_4001054
loop_
_publ_author_name
'Ling, Chris D.'
'Avdeev, Maxim'
'Kutteh, Ramzi'
'Kharton, Vladislav V.'
'Yaremchenko, Aleksey A.'
'Fialkova, Svitlana'
'Sharma, Neeraj'
'Macquart, Ren\'e B'
'Hoelzel, Markus'
'Gutmann, Matthias'

_publ_section_title
;
 Structures, Phase Transitions, Hydration, and Ionic Conductivity of
 Ba4Nb2O9
;
_journal_issue 16
_journal_name_full 'Chemistry of Materials'
_journal_page_first 3853
_journal_paper_doi 10.1021/cm901644e
_journal_volume 21
_journal_year 2009
_chemical_formula_sum 'Ba6 H Nb3 O14'
_chemical_formula_weight 1327.69
_chemical_name_systematic ' ?'
_space_group_IT_number 31
_symmetry_cell_setting orthorhombic
_symmetry_space_group_name_Hall 'P 2ac -2'
_symmetry_space_group_name_H-M 'P m n 21'
_audit_creation_date 2009-05-18T21:17
_audit_creation_method 'from EXP file using GSAS2CIF'
_audit_update_record ' 2009-05-18T21:17  Initial CIF as created by GSAS2CIF'
_cell_angle_alpha 90.0
_cell_angle_beta 90.0
_cell_angle_gamma 90.0
_cell_formula_units_Z 2
_cell_length_a 6.0327(15)
_cell_length_b 12.4065(27)
_cell_length_c 10.4310(32)
_cell_volume 780.7(4)
_computing_structure_refinement GSAS
_diffrn_ambient_temperature 298
_diffrn_radiation_probe neutron
_diffrn_radiation_wavelength 1.621
_exptl_absorpt_correction_T_max 1.00000
_exptl_absorpt_correction_T_min 1.00000
_exptl_absorpt_process_details
;   GSAS Absorption/surface roughness correction: function number 0
 No correction is applied.
;
_pd_block_id 2009-05-18T21:17|G-BA4NB2O9_298K||
_pd_calc_method 'Rietveld Refinement'
_pd_instr_location ' ?'
_pd_meas_2theta_range_inc 0.05
_pd_meas_2theta_range_max 163.9
_pd_meas_2theta_range_min 4.0
_pd_meas_number_of_points 3199
_pd_phase_name 'g-III-Ba4Nb2O9 298K'
_pd_proc_2theta_range_inc 0.05
_pd_proc_2theta_range_max 164.0002
_pd_proc_2theta_range_min 4.1002
_pd_proc_info_datetime 2009-05-18T21:17:31
_pd_proc_info_excluded_regions ' ?'
_pd_proc_ls_background_function
;   GSAS Background function number 1 with 16 terms.
 Shifted Chebyshev function of 1st kind
      1:    1137.55     2:    272.567     3:   -67.6973     4:   -148.867    
      5:    3.71907     6:   -68.7280     7:    33.5119     8:    42.0223    
      9:    9.57417    10:   -14.4392    11:   -9.09587    12:   -11.5090    
     13:   -4.18342    14:   -27.2582    15:    3.35117    16:   -22.6440    
;
_pd_proc_ls_peak_cutoff 0.00500
_pd_proc_ls_profile_function
;
 CW Profile function number 2 with  18 terms
 Profile coefficients for Simpson's rule integration of pseudovoigt function
 C.J. Howard (1982). J. Appl. Cryst.,15,615-620.
 P. Thompson, D.E. Cox & J.B. Hastings (1987). J. Appl. Cryst.,20,79-83.
 Peak tails are ignored  where the intensity is below 0.0050 times the peak
   Aniso. broadening axis   0.0   0.0   1.0
;
_pd_proc_ls_prof_R_factor 0.0505
_pd_proc_ls_prof_wR_expected 0.0233
_pd_proc_ls_prof_wR_factor 0.0651
_pd_proc_number_of_points 3199
_pd_spec_mounting ' ?'
_refine_ls_goodness_of_fit_all 2.83
_refine_ls_matrix_type full
_refine_ls_number_parameters 52
_refine_ls_number_restraints 0
_refine_ls_R_Fsqd_factor 0.08466
_refine_ls_shift/su_max 0.06
_refine_ls_shift/su_mean 0.01
_reflns_d_resolution_high 1.058
_reflns_d_resolution_low 7.984
_reflns_limit_h_max 5
_reflns_limit_h_min 0
_reflns_limit_k_max 11
_reflns_limit_k_min 0
_reflns_limit_l_max 9
_reflns_limit_l_min 0
_reflns_number_total 417
_cod_data_source_file cm901644e_si_002.cif
_cod_data_source_block G-BA4NB2O9_298K_publ
_cod_depositor_comments
;
The following automatic conversions were performed:

'_geom_bond_publ_flag' value 'N' changed to 'n' according to
/home/saulius/struct/CIF-dictionaries/cif_core.dic dictionary named
'cif_core.dic' version 2.4.2 from 2011-04-26 (213
times).

'_geom_angle_publ_flag' value 'N' changed to 'n' according
to /home/saulius/struct/CIF-dictionaries/cif_core.dic dictionary
named 'cif_core.dic' version 2.4.2 from 2011-04-26 (913 times).

Automatic conversion script
Id: cif_fix_values 1715 2011-07-08 13:25:40Z adriana 
;
_cod_original_cell_volume 780.7(5)
_cod_database_code 4001054
_gsas_exptl_extinct_corr_t_min 1.00000
_gsas_exptl_extinct_corr_t_max 1.00000

loop_
_symmetry_equiv_pos_site_id
_symmetry_equiv_pos_as_xyz
1 +x,+y,+z
2 -x,+y,+z
3 +x+1/2,-y,+z+1/2
4 -x+1/2,-y,+z+1/2

loop_
_atom_site_type_symbol
_atom_site_label
_atom_site_fract_x
_atom_site_fract_y
_atom_site_fract_z
_atom_site_occupancy
_atom_site_thermal_displace_type
_atom_site_U_iso_or_equiv
_atom_site_symmetry_multiplicity
Ba Ba1 0.5 0.4917(22) 0.9842(33) 1.0 Uiso 0.0293(26) 2
Ba Ba2 0.5 0.6718(19) 0.3035(29) 1.0 Uiso 0.0293(26) 2
Ba Ba3 0.5 0.8346(19) 0.0290(26) 1.0 Uiso 0.0293(26) 2
Ba Ba4 0.5 0.3407(17) 0.3455(32) 1.0 Uiso 0.0293(26) 2
Ba Ba5 0.0 0.8615(22) 0.4351(25) 1.0 Uiso 0.0293(26) 2
Ba Ba6 0.5 0.9113(17) 0.6319(24) 1.0 Uiso 0.0293(26) 2
Nb Nb1 0.5 0.62836 0.66558 1.0 Uiso 0.0153(20) 2
Nb Nb2 0.5 0.38858 0.65764 1.0 Uiso 0.0153(20) 2
Nb Nb3 0.0 0.00458 0.83953 1.0 Uiso 0.030(4) 2
O O1 0.74376 0.32029 0.57899 1.0 Uiso 0.0478(16) 4
O O2 0.72704 0.51343 0.73934 1.0 Uiso 0.0478(16) 4
O O3 0.73299 0.70315 0.57846 1.0 Uiso 0.0478(16) 4
O O4 0.5 0.71554 0.81864 1.0 Uiso 0.0478(16) 2
O O5 0.5 0.506 0.51681 1.0 Uiso 0.0478(16) 2
O O6 0.5 0.33713 0.82945 1.0 Uiso 0.0478(16) 2
O O7 0.24174 0.99765 0.94989 1.0 Uiso 0.227(12) 4
O O8 0.5 0.85422 0.27497 1.0 Uiso 0.227(12) 2
O O9 0.0 0.88741 0.72263 1.0 Uiso 0.227(12) 2
O O10 0.0 0.827(7) 0.230(6) 1.0 Uiso 0.29(4) 2
H H1 0.0 0.773(10) 0.166(17) 1.0 Uiso 0.29(4) 2

loop_
_atom_type_symbol
_atom_type_number_in_cell
_atom_type_scat_length_neutron
_atom_type_scat_source
Ba 12.0 0.5070 International_Tables_Vol_C
Nb 6.0 0.7054 International_Tables_Vol_C
O 28.0 0.5803 International_Tables_Vol_C
H 2.0 -0.3739 International_Tables_Vol_C

loop_
_geom_angle_atom_site_label_1
_geom_angle_atom_site_label_2
_geom_angle_atom_site_label_3
_geom_angle
_geom_angle_site_symmetry_1
_geom_angle_site_symmetry_3
_geom_angle_publ_flag
Ba2 Ba1 Ba2 131.2(5) 1_556 3_465 n
Ba2 Ba1 Ba2 131.2(5) 1_556 3_565 n
Ba2 Ba1 Ba3 49.9(6) 1_556 1_556 n
Ba2 Ba1 Ba4 60.3(7) 1_556 1_556 n
Ba2 Ba1 Ba4 90.6(6) 1_556 3_465 n
Ba2 Ba1 Ba4 90.6(6) 1_556 3_565 n
Ba2 Ba1 Ba5 130.5(9) 1_556 3_565 n
Ba2 Ba1 Nb2 166.7(9) 1_556 1_555 n
Ba2 Ba1 O1 44.4(5) 1_556 3_465 n
Ba2 Ba1 O1 44.4(5) 1_556 4_665 n
Ba2 Ba1 O2 132.6(7) 1_556 1_555 n
Ba2 Ba1 O2 132.6(7) 1_556 2_655 n
Ba2 Ba1 O2 46.0(5) 1_556 3_465 n
Ba2 Ba1 O2 46.0(5) 1_556 4_665 n
Ba2 Ba1 O3 100.0(8) 1_556 3_465 n
Ba2 Ba1 O3 100.0(8) 1_556 4_665 n
Ba2 Ba1 O5 84.4(6) 1_556 3_465 n
Ba2 Ba1 O5 84.4(6) 1_556 3_565 n
Ba2 Ba1 O6 164.0(11) 1_556 1_555 n
Ba2 Ba1 Ba2 94.9(8) 3_465 3_565 n
Ba2 Ba1 Ba3 122.9(5) 3_465 1_556 n
Ba2 Ba1 Ba4 101.1(6) 3_465 1_556 n
Ba2 Ba1 Ba4 61.9(4) 3_465 3_465 n
Ba2 Ba1 Ba4 131.0(12) 3_465 3_565 n
Ba2 Ba1 Ba5 56.9(5) 3_465 3_565 n
Ba2 Ba1 Nb2 52.8(5) 3_465 1_555 n
Ba2 Ba1 O1 99.15(32) 3_465 3_465 n
Ba2 Ba1 O1 157.9(8) 3_465 4_665 n
Ba2 Ba1 O2 89.3(9) 3_465 1_555 n
Ba2 Ba1 O2 45.2(5) 3_465 2_655 n
Ba2 Ba1 O2 89.6(5) 3_465 3_465 n
Ba2 Ba1 O2 140.3(9) 3_465 4_665 n
Ba2 Ba1 O3 51.0(5) 3_465 3_465 n
Ba2 Ba1 O3 98.3(7) 3_465 4_665 n
Ba2 Ba1 O5 47.5(4) 3_465 3_465 n
Ba2 Ba1 O5 142.0(9) 3_465 3_565 n
Ba2 Ba1 O6 47.5(4) 3_465 1_555 n
Ba2 Ba1 Ba3 122.9(5) 3_565 1_556 n
Ba2 Ba1 Ba4 101.1(6) 3_565 1_556 n
Ba2 Ba1 Ba4 131.0(12) 3_565 3_465 n
Ba2 Ba1 Ba4 61.9(4) 3_565 3_565 n
Ba2 Ba1 Ba5 56.9(5) 3_565 3_565 n
Ba2 Ba1 Nb2 52.8(5) 3_565 1_555 n
Ba2 Ba1 O1 157.9(8) 3_565 3_465 n
Ba2 Ba1 O1 99.15(32) 3_565 4_665 n
Ba2 Ba1 O2 45.2(5) 3_565 1_555 n
Ba2 Ba1 O2 89.3(9) 3_565 2_655 n
Ba2 Ba1 O2 140.3(9) 3_565 3_465 n
Ba2 Ba1 O2 89.6(5) 3_565 4_665 n
Ba2 Ba1 O3 98.3(7) 3_565 3_465 n
Ba2 Ba1 O3 51.0(5) 3_565 4_665 n
Ba2 Ba1 O5 142.0(9) 3_565 3_465 n
Ba2 Ba1 O5 47.5(4) 3_565 3_565 n
Ba2 Ba1 O6 47.5(4) 3_565 1_555 n
Ba3 Ba1 Ba4 110.2(9) 1_556 1_556 n
Ba3 Ba1 Ba4 61.0(4) 1_556 3_465 n
Ba3 Ba1 Ba4 61.0(4) 1_556 3_565 n
Ba3 Ba1 Ba5 179.587(7) 1_556 3_565 n
Ba3 Ba1 Nb2 116.8(7) 1_556 1_555 n
Ba3 Ba1 O1 35.2(4) 1_556 3_465 n
Ba3 Ba1 O1 35.2(4) 1_556 4_665 n
Ba3 Ba1 O2 90.2(6) 1_556 1_555 n
Ba3 Ba1 O2 90.2(6) 1_556 2_655 n
Ba3 Ba1 O2 85.8(7) 1_556 3_465 n
Ba3 Ba1 O2 85.8(7) 1_556 4_665 n
Ba3 Ba1 O3 138.5(7) 1_556 3_465 n
Ba3 Ba1 O3 138.5(7) 1_556 4_665 n
Ba3 Ba1 O5 88.8(5) 1_556 3_465 n
Ba3 Ba1 O5 88.8(5) 1_556 3_565 n
Ba3 Ba1 O6 146.2(11) 1_556 1_555 n
Ba4 Ba1 Ba4 124.3(8) 1_556 3_465 n
Ba4 Ba1 Ba4 124.3(8) 1_556 3_565 n
Ba4 Ba1 Ba5 70.2(6) 1_556 3_565 n
Ba4 Ba1 Nb2 133.0(8) 1_556 1_555 n
Ba4 Ba1 O1 93.0(9) 1_556 3_465 n
Ba4 Ba1 O1 93.0(9) 1_556 4_665 n
Ba4 Ba1 O2 145.8(5) 1_556 1_555 n
Ba4 Ba1 O2 145.8(5) 1_556 2_655 n
Ba4 Ba1 O2 39.6(4) 1_556 3_465 n
Ba4 Ba1 O2 39.6(4) 1_556 4_665 n
Ba4 Ba1 O3 50.4(5) 1_556 3_465 n
Ba4 Ba1 O3 50.4(5) 1_556 4_665 n
Ba4 Ba1 O5 84.5(6) 1_556 3_465 n
Ba4 Ba1 O5 84.5(6) 1_556 3_565 n
Ba4 Ba1 O6 103.7(8) 1_556 1_555 n
Ba4 Ba1 Ba4 100.0(10) 3_465 3_565 n
Ba4 Ba1 Ba5 118.8(6) 3_465 3_565 n
Ba4 Ba1 Nb2 80.9(7) 3_465 1_555 n
Ba4 Ba1 O1 46.3(4) 3_465 3_465 n
Ba4 Ba1 O1 96.1(7) 3_465 4_665 n
Ba4 Ba1 O2 89.4(9) 3_465 1_555 n
Ba4 Ba1 O2 43.0(5) 3_465 2_655 n
Ba4 Ba1 O2 85.4(5) 3_465 3_465 n
Ba4 Ba1 O2 136.5(10) 3_465 4_665 n
Ba4 Ba1 O3 97.56(30) 3_465 3_465 n
Ba4 Ba1 O3 159.4(7) 3_465 4_665 n
Ba4 Ba1 O5 43.5(4) 3_465 3_465 n
Ba4 Ba1 O5 142.8(9) 3_465 3_565 n
Ba4 Ba1 O6 99.6(8) 3_465 1_555 n
Ba4 Ba1 Ba5 118.8(6) 3_565 3_565 n
Ba4 Ba1 Nb2 80.9(7) 3_565 1_555 n
Ba4 Ba1 O1 96.1(7) 3_565 3_465 n
Ba4 Ba1 O1 46.3(4) 3_565 4_665 n
Ba4 Ba1 O2 43.0(5) 3_565 1_555 n
Ba4 Ba1 O2 89.4(9) 3_565 2_655 n
Ba4 Ba1 O2 136.5(10) 3_565 3_465 n
Ba4 Ba1 O2 85.4(5) 3_565 4_665 n
Ba4 Ba1 O3 159.4(7) 3_565 3_465 n
Ba4 Ba1 O3 97.56(30) 3_565 4_665 n
Ba4 Ba1 O5 142.8(9) 3_565 3_465 n
Ba4 Ba1 O5 43.5(4) 3_565 3_565 n
Ba4 Ba1 O6 99.6(8) 3_565 1_555 n
Ba5 Ba1 Nb2 62.7(6) 3_565 1_555 n
Ba5 Ba1 O1 145.0(5) 3_565 3_465 n
Ba5 Ba1 O1 145.0(5) 3_565 4_665 n
Ba5 Ba1 O2 89.4(8) 3_565 1_555 n
Ba5 Ba1 O2 89.4(8) 3_565 2_655 n
Ba5 Ba1 O2 94.5(7) 3_565 3_465 n
Ba5 Ba1 O2 94.5(7) 3_565 4_665 n
Ba5 Ba1 O3 41.8(4) 3_565 3_465 n
Ba5 Ba1 O3 41.8(4) 3_565 4_665 n
Ba5 Ba1 O5 91.3(5) 3_565 3_465 n
Ba5 Ba1 O5 91.3(5) 3_565 3_565 n
Ba5 Ba1 O6 33.4(5) 3_565 1_555 n
Nb2 Ba1 O1 126.0(8) 1_555 3_465 n
Nb2 Ba1 O1 126.0(8) 1_555 4_665 n
Nb2 Ba1 O2 37.9(4) 1_555 1_555 n
Nb2 Ba1 O2 37.9(4) 1_555 2_655 n
Nb2 Ba1 O2 142.1(5) 1_555 3_465 n
Nb2 Ba1 O2 142.1(5) 1_555 4_665 n
Nb2 Ba1 O3 91.3(7) 1_555 3_465 n
Nb2 Ba1 O3 91.3(7) 1_555 4_665 n
Nb2 Ba1 O5 96.2(6) 1_555 3_465 n
Nb2 Ba1 O5 96.2(6) 1_555 3_565 n
Nb2 Ba1 O6 29.3(4) 1_555 1_555 n
O1 Ba1 O1 62.8(6) 3_465 4_665 n
O1 Ba1 O2 117.7(9) 3_465 1_555 n
O1 Ba1 O2 88.5(6) 3_465 2_655 n
O1 Ba1 O2 57.2(5) 3_465 3_465 n
O1 Ba1 O2 90.4(9) 3_465 4_665 n
O1 Ba1 O3 103.8(5) 3_465 3_465 n
O1 Ba1 O3 141.9(12) 3_465 4_665 n
O1 Ba1 O5 55.79(27) 3_465 3_465 n
O1 Ba1 O5 118.2(9) 3_465 3_565 n
O1 Ba1 O6 144.7(7) 3_465 1_555 n
O1 Ba1 O2 88.5(6) 4_665 1_555 n
O1 Ba1 O2 117.7(9) 4_665 2_655 n
O1 Ba1 O2 90.4(9) 4_665 3_465 n
O1 Ba1 O2 57.2(5) 4_665 4_665 n
O1 Ba1 O3 141.9(12) 4_665 3_465 n
O1 Ba1 O3 103.8(5) 4_665 4_665 n
O1 Ba1 O5 118.2(9) 4_665 3_465 n
O1 Ba1 O5 55.79(27) 4_665 3_565 n
O1 Ba1 O6 144.7(7) 4_665 1_555 n
O2 Ba1 O2 56.1(6) 1_555 2_655 n
O2 Ba1 O2 174.5(8) 1_555 3_465 n
O2 Ba1 O2 120.03(7) 1_555 4_665 n
O2 Ba1 O3 127.0(11) 1_555 3_465 n
O2 Ba1 O3 96.2(6) 1_555 4_665 n
O2 Ba1 O5 124.4(10) 1_555 3_465 n
O2 Ba1 O5 68.27(32) 1_555 3_565 n
O2 Ba1 O6 60.4(7) 1_555 1_555 n
O2 Ba1 O2 120.03(7) 2_655 3_465 n
O2 Ba1 O2 174.5(8) 2_655 4_665 n
O2 Ba1 O3 96.2(6) 2_655 3_465 n
O2 Ba1 O3 127.0(11) 2_655 4_665 n
O2 Ba1 O5 68.27(32) 2_655 3_465 n
O2 Ba1 O5 124.4(10) 2_655 3_565 n
O2 Ba1 O6 60.4(7) 2_655 1_555 n
O2 Ba1 O2 63.5(7) 3_465 4_665 n
O2 Ba1 O3 55.6(4) 3_465 3_465 n
O2 Ba1 O3 89.3(8) 3_465 4_665 n
O2 Ba1 O5 51.85(31) 3_465 3_465 n
O2 Ba1 O5 115.3(10) 3_465 3_565 n
O2 Ba1 O6 122.1(8) 3_465 1_555 n
O2 Ba1 O3 89.3(8) 4_665 3_465 n
O2 Ba1 O3 55.6(4) 4_665 4_665 n
O2 Ba1 O5 115.3(10) 4_665 3_465 n
O2 Ba1 O5 51.85(31) 4_665 3_565 n
O2 Ba1 O6 122.1(8) 4_665 1_555 n
O3 Ba1 O3 63.4(5) 3_465 4_665 n
O3 Ba1 O5 56.61(26) 3_465 3_465 n
O3 Ba1 O5 119.6(8) 3_465 3_565 n
O3 Ba1 O6 66.6(6) 3_465 1_555 n
O3 Ba1 O5 119.6(8) 4_665 3_465 n
O3 Ba1 O5 56.61(26) 4_665 3_565 n
O3 Ba1 O6 66.6(6) 4_665 1_555 n
O5 Ba1 O5 167.1(13) 3_465 3_565 n
O5 Ba1 O6 94.6(6) 3_465 1_555 n
O5 Ba1 O6 94.6(6) 3_565 1_555 n
Ba1 Ba2 Ba1 96.1(5) 1_554 3_464 n
Ba1 Ba2 Ba1 96.1(5) 1_554 3_564 n
Ba1 Ba2 Ba3 69.1(8) 1_554 1_555 n
Ba1 Ba2 Ba4 62.2(7) 1_554 1_555 n
Ba1 Ba2 Ba5 127.1(6) 1_554 1_555 n
Ba1 Ba2 Ba5 127.1(6) 1_554 1_655 n
Ba1 Ba2 Nb2 60.9(4) 1_554 3_464 n
Ba1 Ba2 Nb2 60.9(4) 1_554 3_564 n
Ba1 Ba2 O1 47.7(5) 1_554 3_464 n
Ba1 Ba2 O1 47.7(5) 1_554 4_664 n
Ba1 Ba2 O2 50.8(5) 1_554 3_464 n
Ba1 Ba2 O2 50.8(5) 1_554 4_664 n
Ba1 Ba2 O5 103.4(7) 1_554 1_555 n
Ba1 Ba2 O6 93.1(5) 1_554 3_464 n
Ba1 Ba2 O6 93.1(5) 1_554 3_564 n
Ba1 Ba2 O8 116.4(11) 1_554 1_555 n
Ba1 Ba2 Ba1 94.9(8) 3_464 3_564 n
Ba1 Ba2 Ba3 131.4(5) 3_464 1_555 n
Ba1 Ba2 Ba4 57.2(5) 3_464 1_555 n
Ba1 Ba2 Ba5 65.5(6) 3_464 1_555 n
Ba1 Ba2 Ba5 132.7(10) 3_464 1_655 n
Ba1 Ba2 Nb2 56.8(5) 3_464 3_464 n
Ba1 Ba2 Nb2 137.5(8) 3_464 3_564 n
Ba1 Ba2 O1 89.8(5) 3_464 3_464 n
Ba1 Ba2 O1 143.8(10) 3_464 4_664 n
Ba1 Ba2 O2 45.3(5) 3_464 3_464 n
Ba1 Ba2 O2 97.6(7) 3_464 4_664 n
Ba1 Ba2 O5 47.6(4) 3_464 1_555 n
Ba1 Ba2 O6 37.6(4) 3_464 3_464 n
Ba1 Ba2 O6 132.4(8) 3_464 3_564 n
Ba1 Ba2 O8 123.4(6) 3_464 1_555 n
Ba1 Ba2 Ba3 131.4(5) 3_564 1_555 n
Ba1 Ba2 Ba4 57.2(5) 3_564 1_555 n
Ba1 Ba2 Ba5 132.7(10) 3_564 1_555 n
Ba1 Ba2 Ba5 65.5(6) 3_564 1_655 n
Ba1 Ba2 Nb2 137.5(8) 3_564 3_464 n
Ba1 Ba2 Nb2 56.8(5) 3_564 3_564 n
Ba1 Ba2 O1 143.8(10) 3_564 3_464 n
Ba1 Ba2 O1 89.8(5) 3_564 4_664 n
Ba1 Ba2 O2 97.6(7) 3_564 3_464 n
Ba1 Ba2 O2 45.3(5) 3_564 4_664 n
Ba1 Ba2 O5 47.6(4) 3_564 1_555 n
Ba1 Ba2 O6 132.4(8) 3_564 3_464 n
Ba1 Ba2 O6 37.6(4) 3_564 3_564 n
Ba1 Ba2 O8 123.4(6) 3_564 1_555 n
Ba3 Ba2 Ba4 131.3(9) 1_555 1_555 n
Ba3 Ba2 Ba5 86.7(6) 1_555 1_555 n
Ba3 Ba2 Ba5 86.7(6) 1_555 1_655 n
Ba3 Ba2 Nb2 76.4(5) 1_555 3_464 n
Ba3 Ba2 Nb2 76.4(5) 1_555 3_564 n
Ba3 Ba2 O1 45.4(4) 1_555 3_464 n
Ba3 Ba2 O1 45.4(4) 1_555 4_664 n
Ba3 Ba2 O2 105.5(8) 1_555 3_464 n
Ba3 Ba2 O2 105.5(8) 1_555 4_664 n
Ba3 Ba2 O5 172.4(10) 1_555 1_555 n
Ba3 Ba2 O6 95.4(5) 1_555 3_464 n
Ba3 Ba2 O6 95.4(5) 1_555 3_564 n
Ba3 Ba2 O8 47.3(7) 1_555 1_555 n
Ba4 Ba2 Ba5 122.7(5) 1_555 1_555 n
Ba4 Ba2 Ba5 122.7(5) 1_555 1_655 n
Ba4 Ba2 Nb2 80.3(5) 1_555 3_464 n
Ba4 Ba2 Nb2 80.3(5) 1_555 3_564 n
Ba4 Ba2 O1 97.1(7) 1_555 3_464 n
Ba4 Ba2 O1 97.1(7) 1_555 4_664 n
Ba4 Ba2 O2 40.3(4) 1_555 3_464 n
Ba4 Ba2 O2 40.3(4) 1_555 4_664 n
Ba4 Ba2 O5 41.2(5) 1_555 1_555 n
Ba4 Ba2 O6 87.4(4) 1_555 3_464 n
Ba4 Ba2 O6 87.4(4) 1_555 3_564 n
Ba4 Ba2 O8 178.6(11) 1_555 1_555 n
Ba5 Ba2 Ba5 95.8(8) 1_555 1_655 n
Ba5 Ba2 Nb2 68.10(34) 1_555 3_464 n
Ba5 Ba2 Nb2 157.0(7) 1_555 3_564 n
Ba5 Ba2 O1 81.5(4) 1_555 3_464 n
Ba5 Ba2 O1 132.1(8) 1_555 4_664 n
Ba5 Ba2 O2 96.62(33) 1_555 3_464 n
Ba5 Ba2 O2 163.0(7) 1_555 4_664 n
Ba5 Ba2 O5 98.3(7) 1_555 1_555 n
Ba5 Ba2 O6 41.6(4) 1_555 3_464 n
Ba5 Ba2 O6 136.9(8) 1_555 3_564 n
Ba5 Ba2 O8 58.0(5) 1_555 1_555 n
Ba5 Ba2 Nb2 157.0(7) 1_655 3_464 n
Ba5 Ba2 Nb2 68.10(34) 1_655 3_564 n
Ba5 Ba2 O1 132.1(8) 1_655 3_464 n
Ba5 Ba2 O1 81.5(4) 1_655 4_664 n
Ba5 Ba2 O2 163.0(7) 1_655 3_464 n
Ba5 Ba2 O2 96.62(33) 1_655 4_664 n
Ba5 Ba2 O5 98.3(7) 1_655 1_555 n
Ba5 Ba2 O6 136.9(8) 1_655 3_464 n
Ba5 Ba2 O6 41.6(4) 1_655 3_564 n
Ba5 Ba2 O8 58.0(5) 1_655 1_555 n
Nb2 Ba2 Nb2 121.3(8) 3_464 3_564 n
Nb2 Ba2 O1 32.96(15) 3_464 3_464 n
Nb2 Ba2 O1 96.9(8) 3_464 4_664 n
Nb2 Ba2 O2 39.95(19) 3_464 3_464 n
Nb2 Ba2 O2 102.8(7) 3_464 4_664 n
Nb2 Ba2 O5 100.1(5) 3_464 1_555 n
Nb2 Ba2 O6 33.25(13) 3_464 3_464 n
Nb2 Ba2 O6 154.0(10) 3_464 3_564 n
Nb2 Ba2 O8 99.0(6) 3_464 1_555 n
Nb2 Ba2 O1 96.9(8) 3_564 3_464 n
Nb2 Ba2 O1 32.96(15) 3_564 4_664 n
Nb2 Ba2 O2 102.8(7) 3_564 3_464 n
Nb2 Ba2 O2 39.95(19) 3_564 4_664 n
Nb2 Ba2 O5 100.1(5) 3_564 1_555 n
Nb2 Ba2 O6 154.0(10) 3_564 3_464 n
Nb2 Ba2 O6 33.25(13) 3_564 3_564 n
Nb2 Ba2 O8 99.0(6) 3_564 1_555 n
O1 Ba2 O1 66.8(7) 3_464 4_664 n
O1 Ba2 O2 61.5(4) 3_464 3_464 n
O1 Ba2 O2 98.5(9) 3_464 4_664 n
O1 Ba2 O5 129.5(7) 3_464 1_555 n
O1 Ba2 O6 61.82(23) 3_464 3_464 n
O1 Ba2 O6 128.6(9) 3_464 3_564 n
O1 Ba2 O8 81.8(7) 3_464 1_555 n
O1 Ba2 O2 98.5(9) 4_664 3_464 n
O1 Ba2 O2 61.5(4) 4_664 4_664 n
O1 Ba2 O5 129.5(7) 4_664 1_555 n
O1 Ba2 O6 128.6(9) 4_664 3_464 n
O1 Ba2 O6 61.82(23) 4_664 3_564 n
O1 Ba2 O8 81.8(7) 4_664 1_555 n
O2 Ba2 O2 69.1(5) 3_464 4_664 n
O2 Ba2 O5 68.4(5) 3_464 1_555 n
O2 Ba2 O6 55.08(19) 3_464 3_464 n
O2 Ba2 O6 123.8(7) 3_464 3_564 n
O2 Ba2 O8 139.0(7) 3_464 1_555 n
O2 Ba2 O5 68.4(5) 4_664 1_555 n
O2 Ba2 O6 123.8(7) 4_664 3_464 n
O2 Ba2 O6 55.08(19) 4_664 3_564 n
O2 Ba2 O8 139.0(7) 4_664 1_555 n
O5 Ba2 O6 84.8(5) 1_555 3_464 n
O5 Ba2 O6 84.8(5) 1_555 3_564 n
O5 Ba2 O8 140.3(12) 1_555 1_555 n
O6 Ba2 O6 168.9(11) 3_464 3_564 n
O6 Ba2 O8 92.7(5) 3_464 1_555 n
O6 Ba2 O8 92.7(5) 3_564 1_555 n
Ba1 Ba3 Ba2 61.1(8) 1_554 1_555 n
Ba1 Ba3 Ba4 55.5(4) 1_554 3_464 n
Ba1 Ba3 Ba4 55.5(4) 1_554 3_564 n
Ba1 Ba3 Ba5 159.2(8) 1_554 3_574 n
Ba1 Ba3 Ba6 96.7(7) 1_554 1_554 n
Ba1 Ba3 O1 42.7(4) 1_554 3_464 n
Ba1 Ba3 O1 42.7(4) 1_554 4_664 n
Ba1 Ba3 O4 49.8(6) 1_554 1_554 n
Ba1 Ba3 O7 135.7(5) 1_554 1_554 n
Ba1 Ba3 O7 135.7(5) 1_554 2_654 n
Ba1 Ba3 O8 101.7(8) 1_554 1_555 n
Ba2 Ba3 Ba4 94.2(6) 1_555 3_464 n
Ba2 Ba3 Ba4 94.2(6) 1_555 3_564 n
Ba2 Ba3 Ba5 139.8(9) 1_555 3_574 n
Ba2 Ba3 Ba6 157.7(8) 1_555 1_554 n
Ba2 Ba3 O1 52.5(6) 1_555 3_464 n
Ba2 Ba3 O1 52.5(6) 1_555 4_664 n
Ba2 Ba3 O4 110.8(9) 1_555 1_554 n
Ba2 Ba3 O7 133.3(7) 1_555 1_554 n
Ba2 Ba3 O7 133.3(7) 1_555 2_654 n
Ba2 Ba3 O8 40.6(6) 1_555 1_555 n
Ba4 Ba3 Ba4 92.3(7) 3_464 3_564 n
Ba4 Ba3 Ba5 112.9(6) 3_464 3_574 n
Ba4 Ba3 Ba6 70.8(5) 3_464 1_554 n
Ba4 Ba3 O1 41.9(5) 3_464 3_464 n
Ba4 Ba3 O1 98.1(7) 3_464 4_664 n
Ba4 Ba3 O4 47.9(4) 3_464 1_554 n
Ba4 Ba3 O7 80.4(4) 3_464 1_554 n
Ba4 Ba3 O7 132.1(9) 3_464 2_654 n
Ba4 Ba3 O8 120.3(6) 3_464 1_555 n
Ba4 Ba3 Ba5 112.9(6) 3_564 3_574 n
Ba4 Ba3 Ba6 70.8(5) 3_564 1_554 n
Ba4 Ba3 O1 98.1(7) 3_564 3_464 n
Ba4 Ba3 O1 41.9(5) 3_564 4_664 n
Ba4 Ba3 O4 47.9(4) 3_564 1_554 n
Ba4 Ba3 O7 132.1(9) 3_564 1_554 n
Ba4 Ba3 O7 80.4(4) 3_564 2_654 n
Ba4 Ba3 O8 120.3(6) 3_564 1_555 n
Ba5 Ba3 Ba6 62.5(6) 3_574 1_554 n
Ba5 Ba3 O1 142.2(4) 3_574 3_464 n
Ba5 Ba3 O1 142.2(4) 3_574 4_664 n
Ba5 Ba3 O4 109.4(8) 3_574 1_554 n
Ba5 Ba3 O7 36.20(30) 3_574 1_554 n
Ba5 Ba3 O7 36.20(30) 3_574 2_654 n
Ba5 Ba3 O8 99.1(8) 3_574 1_555 n
Ba6 Ba3 O1 111.9(7) 1_554 3_464 n
Ba6 Ba3 O1 111.9(7) 1_554 4_664 n
Ba6 Ba3 O4 46.9(5) 1_554 1_554 n
Ba6 Ba3 O7 62.1(6) 1_554 1_554 n
Ba6 Ba3 O7 62.1(6) 1_554 2_654 n
Ba6 Ba3 O8 161.7(9) 1_554 1_555 n
O1 Ba3 O1 75.6(7) 3_464 4_664 n
O1 Ba3 O4 75.3(6) 3_464 1_554 n
O1 Ba3 O7 106.40(9) 3_464 1_554 n
O1 Ba3 O7 173.9(11) 3_464 2_654 n
O1 Ba3 O8 82.3(8) 3_464 1_555 n
O1 Ba3 O4 75.3(6) 4_664 1_554 n
O1 Ba3 O7 173.9(11) 4_664 1_554 n
O1 Ba3 O7 106.40(9) 4_664 2_654 n
O1 Ba3 O8 82.3(8) 4_664 1_555 n
O4 Ba3 O7 99.6(8) 1_554 1_554 n
O4 Ba3 O7 99.6(8) 1_554 2_654 n
O4 Ba3 O8 151.5(11) 1_554 1_555 n
O7 Ba3 O7 71.0(6) 1_554 2_654 n
O7 Ba3 O8 103.6(7) 1_554 1_555 n
O7 Ba3 O8 103.6(7) 2_654 1_555 n
Ba1 Ba4 Ba1 95.4(5) 1_554 3_464 n
Ba1 Ba4 Ba1 95.4(5) 1_554 3_564 n
Ba1 Ba4 Ba2 57.5(6) 1_554 1_555 n
Ba1 Ba4 Ba3 129.9(5) 1_554 3_465 n
Ba1 Ba4 Ba3 129.9(5) 1_554 3_565 n
Ba1 Ba4 Nb1 58.8(4) 1_554 3_464 n
Ba1 Ba4 Nb1 58.8(4) 1_554 3_564 n
Ba1 Ba4 Nb2 143.2(7) 1_554 1_555 n
Ba1 Ba4 O1 143.4(4) 1_554 1_555 n
Ba1 Ba4 O1 143.4(4) 1_554 2_655 n
Ba1 Ba4 O2 48.0(5) 1_554 3_464 n
Ba1 Ba4 O2 48.0(5) 1_554 4_664 n
Ba1 Ba4 O4 91.1(6) 1_554 3_464 n
Ba1 Ba4 O4 91.1(6) 1_554 3_564 n
Ba1 Ba4 O5 104.6(7) 1_554 1_555 n
Ba1 Ba4 O9 92.1(9) 1_554 3_564 n
Ba1 Ba4 Ba1 100.0(10) 3_464 3_564 n
Ba1 Ba4 Ba2 60.9(5) 3_464 1_555 n
Ba1 Ba4 Ba3 63.5(5) 3_464 3_465 n
Ba1 Ba4 Ba3 131.2(10) 3_464 3_565 n
Ba1 Ba4 Nb1 59.3(4) 3_464 3_464 n
Ba1 Ba4 Nb1 141.5(7) 3_464 3_564 n
Ba1 Ba4 Nb2 62.9(7) 3_464 1_555 n
Ba1 Ba4 O1 97.3(10) 3_464 1_555 n
Ba1 Ba4 O1 48.7(6) 3_464 2_655 n
Ba1 Ba4 O2 47.6(6) 3_464 3_464 n
Ba1 Ba4 O2 105.4(7) 3_464 4_664 n
Ba1 Ba4 O4 53.75(34) 3_464 3_464 n
Ba1 Ba4 O4 153.5(10) 3_464 3_564 n
Ba1 Ba4 O5 50.3(5) 3_464 1_555 n
Ba1 Ba4 O9 129.2(4) 3_464 3_564 n
Ba1 Ba4 Ba2 60.9(5) 3_564 1_555 n
Ba1 Ba4 Ba3 131.2(10) 3_564 3_465 n
Ba1 Ba4 Ba3 63.5(5) 3_564 3_565 n
Ba1 Ba4 Nb1 141.5(7) 3_564 3_464 n
Ba1 Ba4 Nb1 59.3(4) 3_564 3_564 n
Ba1 Ba4 Nb2 62.9(7) 3_564 1_555 n
Ba1 Ba4 O1 48.7(6) 3_564 1_555 n
Ba1 Ba4 O1 97.3(10) 3_564 2_655 n
Ba1 Ba4 O2 105.4(7) 3_564 3_464 n
Ba1 Ba4 O2 47.6(6) 3_564 4_664 n
Ba1 Ba4 O4 153.5(10) 3_564 3_464 n
Ba1 Ba4 O4 53.75(34) 3_564 3_564 n
Ba1 Ba4 O5 50.3(5) 3_564 1_555 n
Ba1 Ba4 O9 129.2(4) 3_564 3_564 n
Ba2 Ba4 Ba3 124.5(5) 1_555 3_465 n
Ba2 Ba4 Ba3 124.5(5) 1_555 3_565 n
Ba2 Ba4 Nb1 80.7(4) 1_555 3_464 n
Ba2 Ba4 Nb1 80.7(4) 1_555 3_564 n
Ba2 Ba4 Nb2 85.8(6) 1_555 1_555 n
Ba2 Ba4 O1 100.3(7) 1_555 1_555 n
Ba2 Ba4 O1 100.3(7) 1_555 2_655 n
Ba2 Ba4 O2 44.5(4) 1_555 3_464 n
Ba2 Ba4 O2 44.5(4) 1_555 4_664 n
Ba2 Ba4 O4 102.3(4) 1_555 3_464 n
Ba2 Ba4 O4 102.3(4) 1_555 3_564 n
Ba2 Ba4 O5 47.2(5) 1_555 1_555 n
Ba2 Ba4 O9 149.6(10) 1_555 3_564 n
Ba3 Ba4 Ba3 92.3(7) 3_465 3_565 n
Ba3 Ba4 Nb1 71.78(29) 3_465 3_464 n
Ba3 Ba4 Nb1 154.8(7) 3_465 3_564 n
Ba3 Ba4 Nb2 69.1(5) 3_465 1_555 n
Ba3 Ba4 O1 86.3(7) 3_465 1_555 n
Ba3 Ba4 O1 36.1(4) 3_465 2_655 n
Ba3 Ba4 O2 95.56(25) 3_465 3_464 n
Ba3 Ba4 O2 168.9(7) 3_465 4_664 n
Ba3 Ba4 O4 39.17(35) 3_465 3_464 n
Ba3 Ba4 O4 128.6(6) 3_465 3_564 n
Ba3 Ba4 O5 95.3(7) 3_465 1_555 n
Ba3 Ba4 O9 73.4(5) 3_465 3_564 n
Ba3 Ba4 Nb1 154.8(7) 3_565 3_464 n
Ba3 Ba4 Nb1 71.78(29) 3_565 3_564 n
Ba3 Ba4 Nb2 69.1(5) 3_565 1_555 n
Ba3 Ba4 O1 36.1(4) 3_565 1_555 n
Ba3 Ba4 O1 86.3(7) 3_565 2_655 n
Ba3 Ba4 O2 168.9(7) 3_565 3_464 n
Ba3 Ba4 O2 95.56(25) 3_565 4_664 n
Ba3 Ba4 O4 128.6(6) 3_565 3_464 n
Ba3 Ba4 O4 39.17(35) 3_565 3_564 n
Ba3 Ba4 O5 95.3(7) 3_565 1_555 n
Ba3 Ba4 O9 73.4(5) 3_565 3_564 n
Nb1 Ba4 Nb1 115.2(9) 3_464 3_564 n
Nb1 Ba4 Nb2 119.8(5) 3_464 1_555 n
Nb1 Ba4 O1 153.1(8) 3_464 1_555 n
Nb1 Ba4 O1 91.31(12) 3_464 2_655 n
Nb1 Ba4 O2 36.24(22) 3_464 3_464 n
Nb1 Ba4 O2 103.2(7) 3_464 4_664 n
Nb1 Ba4 O4 32.61(16) 3_464 3_464 n
Nb1 Ba4 O4 142.7(11) 3_464 3_564 n
Nb1 Ba4 O5 105.3(4) 3_464 1_555 n
Nb1 Ba4 O9 83.2(6) 3_464 3_564 n
Nb1 Ba4 Nb2 119.8(5) 3_564 1_555 n
Nb1 Ba4 O1 91.31(12) 3_564 1_555 n
Nb1 Ba4 O1 153.1(8) 3_564 2_655 n
Nb1 Ba4 O2 103.2(7) 3_564 3_464 n
Nb1 Ba4 O2 36.24(22) 3_564 4_664 n
Nb1 Ba4 O4 142.7(11) 3_564 3_464 n
Nb1 Ba4 O4 32.61(16) 3_564 3_564 n
Nb1 Ba4 O5 105.3(4) 3_564 1_555 n
Nb1 Ba4 O9 83.2(6) 3_564 3_564 n
Nb2 Ba4 O1 34.6(4) 1_555 1_555 n
Nb2 Ba4 O1 34.6(4) 1_555 2_655 n
Nb2 Ba4 O2 106.5(8) 1_555 3_464 n
Nb2 Ba4 O2 106.5(8) 1_555 4_664 n
Nb2 Ba4 O4 97.4(6) 1_555 3_464 n
Nb2 Ba4 O4 97.4(6) 1_555 3_564 n
Nb2 Ba4 O5 38.6(4) 1_555 1_555 n
Nb2 Ba4 O9 124.7(7) 1_555 3_564 n
O1 Ba4 O1 62.0(7) 1_555 2_655 n
O1 Ba4 O2 136.6(11) 1_555 3_464 n
O1 Ba4 O2 95.5(5) 1_555 4_664 n
O1 Ba4 O4 123.8(9) 1_555 3_464 n
O1 Ba4 O4 63.73(25) 1_555 3_564 n
O1 Ba4 O5 60.4(7) 1_555 1_555 n
O1 Ba4 O9 105.7(6) 1_555 3_564 n
O1 Ba4 O2 95.5(5) 2_655 3_464 n
O1 Ba4 O2 136.6(11) 2_655 4_664 n
O1 Ba4 O4 63.73(25) 2_655 3_464 n
O1 Ba4 O4 123.8(9) 2_655 3_564 n
O1 Ba4 O5 60.4(7) 2_655 1_555 n
O1 Ba4 O9 105.7(6) 2_655 3_564 n
O2 Ba4 O2 75.6(6) 3_464 4_664 n
O2 Ba4 O4 61.26(17) 3_464 3_464 n
O2 Ba4 O4 135.2(8) 3_464 3_564 n
O2 Ba4 O5 76.3(5) 3_464 1_555 n
O2 Ba4 O9 116.3(9) 3_464 3_564 n
O2 Ba4 O4 135.2(8) 4_664 3_464 n
O2 Ba4 O4 61.26(17) 4_664 3_564 n
O2 Ba4 O5 76.3(5) 4_664 1_555 n
O2 Ba4 O9 116.3(9) 4_664 3_564 n
O4 Ba4 O4 152.0(9) 3_464 3_564 n
O4 Ba4 O5 103.2(6) 3_464 1_555 n
O4 Ba4 O9 76.0(5) 3_464 3_564 n
O4 Ba4 O5 103.2(6) 3_564 1_555 n
O4 Ba4 O9 76.0(5) 3_564 3_564 n
O5 Ba4 O9 163.3(11) 1_555 3_564 n
Ba1 Ba5 Ba2 57.6(5) 3_464 1_455 n
Ba1 Ba5 Ba2 57.6(5) 3_464 1_555 n
Ba1 Ba5 Ba3 158.8(9) 3_464 3_475 n
Ba1 Ba5 Ba6 95.8(5) 3_464 1_455 n
Ba1 Ba5 Ba6 95.8(5) 3_464 1_555 n
Ba1 Ba5 Ba6 138.4(8) 3_464 3_474 n
Ba1 Ba5 Nb3 119.5(4) 3_464 3_464 n
Ba1 Ba5 Nb3 119.5(4) 3_464 3_564 n
Ba1 Ba5 O3 43.9(5) 3_464 1_455 n
Ba1 Ba5 O3 43.9(5) 3_464 2_655 n
Ba1 Ba5 O6 30.8(6) 3_464 3_464 n
Ba1 Ba5 O7 137.1(5) 3_464 3_474 n
Ba1 Ba5 O7 137.1(5) 3_464 4_574 n
Ba1 Ba5 O9 89.4(7) 3_464 1_555 n
Ba1 Ba5 O10 85.2(28) 3_464 1_555 n
Ba1 Ba5 H1 75.3(25) 3_464 1_555 n
Ba2 Ba5 Ba2 95.8(8) 1_455 1_555 n
Ba2 Ba5 Ba3 130.2(4) 1_455 3_475 n
Ba2 Ba5 Ba6 71.3(5) 1_455 1_455 n
Ba2 Ba5 Ba6 152.7(9) 1_455 1_555 n
Ba2 Ba5 Ba6 97.7(6) 1_455 3_474 n
Ba2 Ba5 Nb3 63.26(34) 1_455 3_464 n
Ba2 Ba5 Nb3 143.0(9) 1_455 3_564 n
Ba2 Ba5 O3 51.7(5) 1_455 1_455 n
Ba2 Ba5 O3 101.0(8) 1_455 2_655 n
Ba2 Ba5 O6 48.2(4) 1_455 3_464 n
Ba2 Ba5 O7 87.7(4) 1_455 3_474 n
Ba2 Ba5 O7 161.1(10) 1_455 4_574 n
Ba2 Ba5 O9 113.4(6) 1_455 1_555 n
Ba2 Ba5 O10 63.5(15) 1_455 1_555 n
Ba2 Ba5 H1 58.3(13) 1_455 1_555 n
Ba2 Ba5 Ba3 130.2(4) 1_555 3_475 n
Ba2 Ba5 Ba6 152.7(9) 1_555 1_455 n
Ba2 Ba5 Ba6 71.3(5) 1_555 1_555 n
Ba2 Ba5 Ba6 97.7(6) 1_555 3_474 n
Ba2 Ba5 Nb3 143.0(9) 1_555 3_464 n
Ba2 Ba5 Nb3 63.26(34) 1_555 3_564 n
Ba2 Ba5 O3 101.0(8) 1_555 1_455 n
Ba2 Ba5 O3 51.7(5) 1_555 2_655 n
Ba2 Ba5 O6 48.2(4) 1_555 3_464 n
Ba2 Ba5 O7 161.1(10) 1_555 3_474 n
Ba2 Ba5 O7 87.7(4) 1_555 4_574 n
Ba2 Ba5 O9 113.4(6) 1_555 1_555 n
Ba2 Ba5 O10 63.5(15) 1_555 1_555 n
Ba2 Ba5 H1 58.3(13) 1_555 1_555 n
Ba3 Ba5 Ba6 72.5(6) 3_475 1_455 n
Ba3 Ba5 Ba6 72.5(6) 3_475 1_555 n
Ba3 Ba5 Ba6 62.9(6) 3_475 3_474 n
Ba3 Ba5 Nb3 67.8(5) 3_475 3_464 n
Ba3 Ba5 Nb3 67.8(5) 3_475 3_564 n
Ba3 Ba5 O3 121.2(7) 3_475 1_455 n
Ba3 Ba5 O3 121.2(7) 3_475 2_655 n
Ba3 Ba5 O6 170.5(10) 3_475 3_464 n
Ba3 Ba5 O7 42.5(5) 3_475 3_474 n
Ba3 Ba5 O7 42.5(5) 3_475 4_574 n
Ba3 Ba5 O9 69.3(6) 3_475 1_555 n
Ba3 Ba5 O10 116.0(26) 3_475 1_555 n
Ba3 Ba5 H1 125.9(25) 3_475 1_555 n
Ba6 Ba5 Ba6 109.2(8) 1_455 1_555 n
Ba6 Ba5 Ba6 107.6(5) 1_455 3_474 n
Ba6 Ba5 Nb3 52.5(4) 1_455 3_464 n
Ba6 Ba5 Nb3 139.7(9) 1_455 3_564 n
Ba6 Ba5 O3 52.01(33) 1_455 1_455 n
Ba6 Ba5 O3 106.0(6) 1_455 2_655 n
Ba6 Ba5 O6 112.3(6) 1_455 3_464 n
Ba6 Ba5 O7 45.4(5) 1_455 3_474 n
Ba6 Ba5 O7 112.4(10) 1_455 4_574 n
Ba6 Ba5 O9 55.3(4) 1_455 1_555 n
Ba6 Ba5 O10 125.2(4) 1_455 1_555 n
Ba6 Ba5 H1 125.3(4) 1_455 1_555 n
Ba6 Ba5 Ba6 107.6(5) 1_555 3_474 n
Ba6 Ba5 Nb3 139.7(9) 1_555 3_464 n
Ba6 Ba5 Nb3 52.5(4) 1_555 3_564 n
Ba6 Ba5 O3 106.0(6) 1_555 1_455 n
Ba6 Ba5 O3 52.01(33) 1_555 2_655 n
Ba6 Ba5 O6 112.3(6) 1_555 3_464 n
Ba6 Ba5 O7 112.4(10) 1_555 3_474 n
Ba6 Ba5 O7 45.4(5) 1_555 4_574 n
Ba6 Ba5 O9 55.3(4) 1_555 1_555 n
Ba6 Ba5 O10 125.2(4) 1_555 1_555 n
Ba6 Ba5 H1 125.3(4) 1_555 1_555 n
Ba6 Ba5 Nb3 58.9(4) 3_474 3_464 n
Ba6 Ba5 Nb3 58.9(4) 3_474 3_564 n
Ba6 Ba5 O3 145.30(34) 3_474 1_455 n
Ba6 Ba5 O3 145.30(34) 3_474 2_655 n
Ba6 Ba5 O6 107.6(7) 3_474 3_464 n
Ba6 Ba5 O7 63.5(6) 3_474 3_474 n
Ba6 Ba5 O7 63.5(6) 3_474 4_574 n
Ba6 Ba5 O9 132.2(8) 3_474 1_555 n
Ba6 Ba5 O10 53.2(25) 3_474 1_555 n
Ba6 Ba5 H1 63.1(24) 3_474 1_555 n
Nb3 Ba5 Nb3 114.6(7) 3_464 3_564 n
Nb3 Ba5 O3 89.44(8) 3_464 1_455 n
Nb3 Ba5 O3 155.4(6) 3_464 2_655 n
Nb3 Ba5 O6 108.0(5) 3_464 3_464 n
Nb3 Ba5 O7 27.68(18) 3_464 3_474 n
Nb3 Ba5 O7 103.4(8) 3_464 4_574 n
Nb3 Ba5 O9 103.1(6) 3_464 1_555 n
Nb3 Ba5 O10 79.6(13) 3_464 1_555 n
Nb3 Ba5 H1 84.8(13) 3_464 1_555 n
Nb3 Ba5 O3 155.4(6) 3_564 1_455 n
Nb3 Ba5 O3 89.44(8) 3_564 2_655 n
Nb3 Ba5 O6 108.0(5) 3_564 3_464 n
Nb3 Ba5 O7 103.4(8) 3_564 3_474 n
Nb3 Ba5 O7 27.68(18) 3_564 4_574 n
Nb3 Ba5 O9 103.1(6) 3_564 1_555 n
Nb3 Ba5 O10 79.6(13) 3_564 1_555 n
Nb3 Ba5 H1 84.8(13) 3_564 1_555 n
O3 Ba5 O3 66.2(5) 1_455 2_655 n
O3 Ba5 O6 66.3(6) 1_455 3_464 n
O3 Ba5 O7 95.7(4) 1_455 3_474 n
O3 Ba5 O7 145.7(11) 1_455 4_574 n
O3 Ba5 O9 64.3(5) 1_455 1_555 n
O3 Ba5 O10 111.4(23) 1_455 1_555 n
O3 Ba5 H1 103.3(22) 1_455 1_555 n
O3 Ba5 O6 66.3(6) 2_655 3_464 n
O3 Ba5 O7 145.7(11) 2_655 3_474 n
O3 Ba5 O7 95.7(4) 2_655 4_574 n
O3 Ba5 O9 64.3(5) 2_655 1_555 n
O3 Ba5 O10 111.4(23) 2_655 1_555 n
O3 Ba5 H1 103.3(22) 2_655 1_555 n
O6 Ba5 O7 135.0(6) 3_464 3_474 n
O6 Ba5 O7 135.0(6) 3_464 4_574 n
O6 Ba5 O9 120.2(9) 3_464 1_555 n
O6 Ba5 O10 54.4(26) 3_464 1_555 n
O6 Ba5 H1 44.5(25) 3_464 1_555 n
O7 Ba5 O7 83.2(9) 3_474 4_574 n
O7 Ba5 O9 81.7(8) 3_474 1_555 n
O7 Ba5 O10 102.3(19) 3_474 1_555 n
O7 Ba5 H1 109.4(18) 3_474 1_555 n
O7 Ba5 O9 81.7(8) 4_574 1_555 n
O7 Ba5 O10 102.3(19) 4_574 1_555 n
O7 Ba5 H1 109.4(18) 4_574 1_555 n
O9 Ba5 O10 174.6(29) 1_555 1_555 n
O9 Ba5 H1 164.7(26) 1_555 1_555 n
O10 Ba5 H1 9.9(28) 1_555 1_555 n
Ba3 Ba6 Ba5 120.2(4) 1_556 1_555 n
Ba3 Ba6 Ba5 120.2(4) 1_556 1_655 n
Ba3 Ba6 Ba5 54.6(4) 1_556 3_575 n
Ba3 Ba6 Nb1 71.3(4) 1_556 1_555 n
Ba3 Ba6 Nb3 174.0(7) 1_556 3_564 n
Ba3 Ba6 O3 89.3(5) 1_556 1_555 n
Ba3 Ba6 O3 89.3(5) 1_556 2_655 n
Ba3 Ba6 O4 38.3(4) 1_556 1_555 n
Ba3 Ba6 O7 142.6(5) 1_556 3_574 n
Ba3 Ba6 O7 142.6(5) 1_556 4_574 n
Ba5 Ba6 Ba5 109.2(8) 1_555 1_655 n
Ba5 Ba6 Ba5 121.7(4) 1_555 3_575 n
Ba5 Ba6 Nb1 83.6(6) 1_555 1_555 n
Ba5 Ba6 Nb3 61.9(4) 1_555 3_564 n
Ba5 Ba6 O3 97.8(7) 1_555 1_555 n
Ba5 Ba6 O3 50.9(5) 1_555 2_655 n
Ba5 Ba6 O4 102.5(5) 1_555 1_555 n
Ba5 Ba6 O7 97.0(7) 1_555 3_574 n
Ba5 Ba6 O7 39.1(5) 1_555 4_574 n
Ba5 Ba6 Ba5 121.7(4) 1_655 3_575 n
Ba5 Ba6 Nb1 83.6(6) 1_655 1_555 n
Ba5 Ba6 Nb3 61.9(4) 1_655 3_564 n
Ba5 Ba6 O3 50.9(5) 1_655 1_555 n
Ba5 Ba6 O3 97.8(7) 1_655 2_655 n
Ba5 Ba6 O4 102.5(5) 1_655 1_555 n
Ba5 Ba6 O7 39.1(5) 1_655 3_574 n
Ba5 Ba6 O7 97.0(7) 1_655 4_574 n
Ba5 Ba6 Nb1 126.0(6) 3_575 1_555 n
Ba5 Ba6 Nb3 119.4(6) 3_575 3_564 n
Ba5 Ba6 O3 135.5(5) 3_575 1_555 n
Ba5 Ba6 O3 135.5(5) 3_575 2_655 n
Ba5 Ba6 O4 93.0(6) 3_575 1_555 n
Ba5 Ba6 O7 104.6(6) 3_575 3_574 n
Ba5 Ba6 O7 104.6(6) 3_575 4_574 n
Nb1 Ba6 Nb3 114.6(7) 1_555 3_564 n
Nb1 Ba6 O3 32.85(22) 1_555 1_555 n
Nb1 Ba6 O3 32.85(22) 1_555 2_655 n
Nb1 Ba6 O4 33.02(21) 1_555 1_555 n
Nb1 Ba6 O7 119.8(7) 1_555 3_574 n
Nb1 Ba6 O7 119.8(7) 1_555 4_574 n
Nb3 Ba6 O3 95.9(6) 3_564 1_555 n
Nb3 Ba6 O3 95.9(6) 3_564 2_655 n
Nb3 Ba6 O4 147.6(8) 3_564 1_555 n
Nb3 Ba6 O7 35.24(30) 3_564 3_574 n
Nb3 Ba6 O7 35.24(30) 3_564 4_574 n
O3 Ba6 O3 56.0(4) 1_555 2_655 n
O3 Ba6 O4 56.2(4) 1_555 1_555 n
O3 Ba6 O7 88.6(5) 1_555 3_574 n
O3 Ba6 O7 119.6(9) 1_555 4_574 n
O3 Ba6 O4 56.2(4) 2_655 1_555 n
O3 Ba6 O7 119.6(9) 2_655 3_574 n
O3 Ba6 O7 88.6(5) 2_655 4_574 n
O4 Ba6 O7 141.4(5) 1_555 3_574 n
O4 Ba6 O7 141.4(5) 1_555 4_574 n
O7 Ba6 O7 66.9(6) 3_574 4_574 n
Ba4 Nb1 Ba4 115.2(9) 3_465 3_565 n
Ba4 Nb1 Ba6 86.9(4) 3_465 1_555 n
Ba4 Nb1 O2 115.3(5) 3_465 1_555 n
Ba4 Nb1 O2 48.45(33) 3_465 2_655 n
Ba4 Nb1 O3 144.82(34) 3_465 1_555 n
Ba4 Nb1 O3 65.0(5) 3_465 2_655 n
Ba4 Nb1 O4 60.3(4) 3_465 1_555 n
Ba4 Nb1 O5 116.78(33) 3_465 1_555 n
Ba4 Nb1 Ba6 86.9(4) 3_565 1_555 n
Ba4 Nb1 O2 48.45(33) 3_565 1_555 n
Ba4 Nb1 O2 115.3(5) 3_565 2_655 n
Ba4 Nb1 O3 65.0(5) 3_565 1_555 n
Ba4 Nb1 O3 144.82(34) 3_565 2_655 n
Ba4 Nb1 O4 60.3(4) 3_565 1_555 n
Ba4 Nb1 O5 116.78(33) 3_565 1_555 n
Ba6 Nb1 O2 134.82(17) 1_555 1_555 n
Ba6 Nb1 O2 134.82(17) 1_555 2_655 n
Ba6 Nb1 O3 58.01(20) 1_555 1_555 n
Ba6 Nb1 O3 58.01(20) 1_555 2_655 n
Ba6 Nb1 O4 61.6(4) 1_555 1_555 n
Ba6 Nb1 O5 128.6(4) 1_555 1_555 n
O2 Nb1 O2 80.419(18) 1_555 2_655 n
O2 Nb1 O3 91.370(17) 1_555 1_555 n
O2 Nb1 O3 166.4652(15) 1_555 2_655 n
O2 Nb1 O4 94.399(15) 1_555 1_555 n
O2 Nb1 O5 77.834(15) 1_555 1_555 n
O2 Nb1 O3 166.4652(15) 2_655 1_555 n
O2 Nb1 O3 91.370(17) 2_655 2_655 n
O2 Nb1 O4 94.399(15) 2_655 1_555 n
O2 Nb1 O5 77.834(15) 2_655 1_555 n
O3 Nb1 O3 94.523(18) 1_555 2_655 n
O3 Nb1 O4 96.961(14) 1_555 1_555 n
O3 Nb1 O5 89.978(15) 1_555 1_555 n
O3 Nb1 O4 96.961(14) 2_655 1_555 n
O3 Nb1 O5 89.978(15) 2_655 1_555 n
O4 Nb1 O5 169.7458(8) 1_555 1_555 n
Ba1 Nb2 Ba2 70.4(5) 1_555 3_465 n
Ba1 Nb2 Ba2 70.4(5) 1_555 3_565 n
Ba1 Nb2 Ba4 169.8(6) 1_555 1_555 n
Ba1 Nb2 O1 124.43(14) 1_555 1_555 n
Ba1 Nb2 O1 124.43(14) 1_555 2_655 n
Ba1 Nb2 O2 53.11(28) 1_555 1_555 n
Ba1 Nb2 O2 53.11(28) 1_555 2_655 n
Ba1 Nb2 O5 114.7(4) 1_555 1_555 n
Ba1 Nb2 O6 40.2(4) 1_555 1_555 n
Ba1 Nb2 H1 108(5) 1_555 3_565 n
Ba2 Nb2 Ba2 121.3(8) 3_465 3_565 n
Ba2 Nb2 Ba4 113.2(5) 3_465 1_555 n
Ba2 Nb2 O1 140.7(4) 3_465 1_555 n
Ba2 Nb2 O1 54.1(4) 3_465 2_655 n
Ba2 Nb2 O2 121.1(4) 3_465 1_555 n
Ba2 Nb2 O2 56.5(4) 3_465 2_655 n
Ba2 Nb2 O5 117.7(4) 3_465 1_555 n
Ba2 Nb2 O6 60.9(4) 3_465 1_555 n
Ba2 Nb2 H1 76.4(21) 3_465 3_565 n
Ba2 Nb2 Ba4 113.2(5) 3_565 1_555 n
Ba2 Nb2 O1 54.1(4) 3_565 1_555 n
Ba2 Nb2 O1 140.7(4) 3_565 2_655 n
Ba2 Nb2 O2 56.5(4) 3_565 1_555 n
Ba2 Nb2 O2 121.1(4) 3_565 2_655 n
Ba2 Nb2 O5 117.7(4) 3_565 1_555 n
Ba2 Nb2 O6 60.9(4) 3_565 1_555 n
Ba2 Nb2 H1 76.4(21) 3_565 3_565 n
Ba4 Nb2 O1 59.42(14) 1_555 1_555 n
Ba4 Nb2 O1 59.42(14) 1_555 2_655 n
Ba4 Nb2 O2 119.94(24) 1_555 1_555 n
Ba4 Nb2 O2 119.94(24) 1_555 2_655 n
Ba4 Nb2 O5 55.10(34) 1_555 1_555 n
Ba4 Nb2 O6 150.06(34) 1_555 1_555 n
Ba4 Nb2 H1 82(5) 1_555 3_565 n
O1 Nb2 O1 102.541(18) 1_555 2_655 n
O1 Nb2 O2 89.964(17) 1_555 1_555 n
O1 Nb2 O2 162.7298(16) 1_555 2_655 n
O1 Nb2 O5 90.427(14) 1_555 1_555 n
O1 Nb2 O6 105.022(11) 1_555 1_555 n
O1 Nb2 H1 64.5(25) 1_555 3_565 n
O1 Nb2 O2 162.7298(16) 2_655 1_555 n
O1 Nb2 O2 89.964(17) 2_655 2_655 n
O1 Nb2 O5 90.427(14) 2_655 1_555 n
O1 Nb2 O6 105.022(11) 2_655 1_555 n
O1 Nb2 H1 64.5(25) 2_655 3_565 n
O2 Nb2 O2 75.532(17) 1_555 2_655 n
O2 Nb2 O5 77.460(16) 1_555 1_555 n
O2 Nb2 O6 82.728(12) 1_555 1_555 n
O2 Nb2 H1 132.5(27) 1_555 3_565 n
O2 Nb2 O5 77.460(16) 2_655 1_555 n
O2 Nb2 O6 82.728(12) 2_655 1_555 n
O2 Nb2 H1 132.5(27) 2_655 3_565 n
O5 Nb2 O6 154.844(4) 1_555 1_555 n
O5 Nb2 H1 137(5) 1_555 3_565 n
O6 Nb2 H1 68(5) 1_555 3_565 n
Ba5 Nb3 Ba5 114.6(7) 3_465 3_565 n
Ba5 Nb3 Ba6 65.6(4) 3_465 3_465 n
Ba5 Nb3 O7 120.6(4) 3_465 1_545 n
Ba5 Nb3 O7 35.9(5) 3_465 2_545 n
Ba5 Nb3 O8 70.6(4) 3_465 3_465 n
Ba5 Nb3 O9 122.26(34) 3_465 1_545 n
Ba5 Nb3 Ba6 65.6(4) 3_565 3_465 n
Ba5 Nb3 O7 35.9(5) 3_565 1_545 n
Ba5 Nb3 O7 120.6(4) 3_565 2_545 n
Ba5 Nb3 O8 70.6(4) 3_565 3_465 n
Ba5 Nb3 O9 122.26(34) 3_565 1_545 n
Ba6 Nb3 O7 55.21(12) 3_465 1_545 n
Ba6 Nb3 O7 55.21(12) 3_465 2_545 n
Ba6 Nb3 O8 92.1(4) 3_465 3_465 n
Ba6 Nb3 O9 148.9(4) 3_465 1_545 n
O7 Nb3 O7 103.272(22) 1_545 2_545 n
O7 Nb3 O8 105.381(6) 1_545 3_465 n
O7 Nb3 O9 111.245(11) 1_545 1_545 n
O7 Nb3 O8 105.381(6) 2_545 3_465 n
O7 Nb3 O9 111.245(11) 2_545 1_545 n
O8 Nb3 O9 118.981(18) 3_465 1_545 n
Ba1 O1 Ba2 87.9(8) 3_564 3_565 n
Ba1 O1 Ba3 102.2(6) 3_564 3_565 n
Ba1 O1 Ba4 85.1(6) 3_564 1_555 n
Ba1 O1 Nb2 101.4(4) 3_564 1_555 n
Ba2 O1 Ba3 82.1(6) 3_565 3_565 n
Ba2 O1 Ba4 172.5(5) 3_565 1_555 n
Ba2 O1 Nb2 92.9(4) 3_565 1_555 n
Ba3 O1 Ba4 101.9(8) 3_565 1_555 n
Ba3 O1 Nb2 155.7(5) 3_565 1_555 n
Ba4 O1 Nb2 86.0(4) 1_555 1_555 n
Ba1 O2 Ba1 172.61(27) 1_555 3_564 n
Ba1 O2 Ba2 89.5(7) 1_555 3_565 n
Ba1 O2 Ba4 89.4(8) 1_555 3_565 n
Ba1 O2 Nb1 94.4(4) 1_555 1_555 n
Ba1 O2 Nb2 89.0(5) 1_555 1_555 n
Ba1 O2 Ba2 83.2(7) 3_564 3_565 n
Ba1 O2 Ba4 92.4(7) 3_564 3_565 n
Ba1 O2 Nb1 92.6(4) 3_564 1_555 n
Ba1 O2 Nb2 89.1(4) 3_564 1_555 n
Ba2 O2 Ba4 95.2(5) 3_565 3_565 n
Ba2 O2 Nb1 168.8(5) 3_565 1_555 n
Ba2 O2 Nb2 83.5(4) 3_565 1_555 n
Ba4 O2 Nb1 95.3(4) 3_565 1_555 n
Ba4 O2 Nb2 177.9(7) 3_565 1_555 n
Nb1 O2 Nb2 86.096(17) 1_555 1_555 n
Ba1 O3 Ba5 94.3(7) 3_564 1_655 n
Ba1 O3 Ba6 170.6(7) 3_564 1_555 n
Ba1 O3 Nb1 99.0(4) 3_564 1_555 n
Ba5 O3 Ba6 77.0(4) 1_655 1_555 n
Ba5 O3 Nb1 164.86(33) 1_655 1_555 n
Ba6 O3 Nb1 89.14(29) 1_555 1_555 n
Ba3 O4 Ba4 92.9(6) 1_556 3_465 n
Ba3 O4 Ba4 92.9(6) 1_556 3_565 n
Ba3 O4 Ba6 94.8(7) 1_556 1_555 n
Ba3 O4 Nb1 179.8417(16) 1_556 1_555 n
Ba4 O4 Ba4 152.0(9) 3_465 3_565 n
Ba4 O4 Ba6 103.4(5) 3_465 1_555 n
Ba4 O4 Nb1 87.1(5) 3_465 1_555 n
Ba4 O4 Ba6 103.4(5) 3_565 1_555 n
Ba4 O4 Nb1 87.1(5) 3_565 1_555 n
Ba6 O4 Nb1 85.4(4) 1_555 1_555 n
Ba1 O5 Ba1 167.1(13) 3_464 3_564 n
Ba1 O5 Ba2 84.9(6) 3_464 1_555 n
Ba1 O5 Ba4 86.2(6) 3_464 1_555 n
Ba1 O5 Nb1 94.2(6) 3_464 1_555 n
Ba1 O5 Nb2 94.9(6) 3_464 1_555 n
Ba1 O5 Ba2 84.9(6) 3_564 1_555 n
Ba1 O5 Ba4 86.2(6) 3_564 1_555 n
Ba1 O5 Nb1 94.2(6) 3_564 1_555 n
Ba1 O5 Nb2 94.9(6) 3_564 1_555 n
Ba2 O5 Ba4 91.7(7) 1_555 1_555 n
Ba2 O5 Nb1 92.9(5) 1_555 1_555 n
Ba2 O5 Nb2 178.0(5) 1_555 1_555 n
Ba4 O5 Nb1 175.4(5) 1_555 1_555 n
Ba4 O5 Nb2 86.3(5) 1_555 1_555 n
Nb1 O5 Nb2 89.131(22) 1_555 1_555 n
Ba1 O6 Ba2 94.9(5) 1_555 3_465 n
Ba1 O6 Ba2 94.9(5) 1_555 3_565 n
Ba1 O6 Ba5 115.8(9) 1_555 3_565 n
Ba1 O6 Nb2 110.5(7) 1_555 1_555 n
Ba2 O6 Ba2 168.9(11) 3_465 3_565 n
Ba2 O6 Ba5 90.2(5) 3_465 3_565 n
Ba2 O6 Nb2 85.9(6) 3_465 1_555 n
Ba2 O6 Ba5 90.2(5) 3_565 3_565 n
Ba2 O6 Nb2 85.9(6) 3_565 1_555 n
Ba5 O6 Nb2 133.7(5) 3_565 1_555 n
Ba3 O7 Ba5 101.3(5) 1_556 3_575 n
Ba3 O7 Ba6 114.9(8) 1_556 3_475 n
Ba3 O7 Nb3 132.9(4) 1_556 1_565 n
Ba5 O7 Ba6 95.5(7) 3_575 3_475 n
Ba5 O7 Nb3 116.5(6) 3_575 1_565 n
Ba6 O7 Nb3 89.55(34) 3_475 1_565 n
Ba2 O8 Ba3 92.1(9) 1_555 1_555 n
Ba2 O8 Nb3 151.5(8) 1_555 3_564 n
Ba3 O8 Nb3 116.4(5) 1_555 3_564 n
Ba4 O9 Ba5 108.3(8) 3_465 1_555 n
Ba4 O9 Nb3 115.6(5) 3_465 1_565 n
Ba5 O9 Nb3 136.1(5) 1_555 1_565 n
Ba5 O10 H1 147(10) 1_555 1_555 n
Ba5 H1 Nb2 114(6) 1_555 3_464 n
Ba5 H1 O10 23(7) 1_555 1_555 n
Nb2 H1 O10 137(13) 3_464 1_555 n

loop_
_geom_bond_atom_site_label_1
_geom_bond_atom_site_label_2
_geom_bond_distance
_geom_bond_site_symmetry_2
_geom_bond_publ_flag
Ba1 Ba2 4.01(5) 1_556 n
Ba1 Ba2 4.095(27) 3_465 n
Ba1 Ba2 4.095(27) 3_565 n
Ba1 Ba3 4.28(4) 1_556 n
Ba1 Ba4 4.21(5) 1_556 n
Ba1 Ba4 3.939(28) 3_465 n
Ba1 Ba4 3.939(28) 3_565 n
Ba1 Ba5 4.41(4) 3_565 n
Ba1 Nb1 3.731(32) 1_555 n
Ba1 Nb1 3.859(19) 3_465 n
Ba1 Nb1 3.859(19) 3_565 n
Ba1 Nb2 3.639(34) 1_555 n
Ba1 Nb2 3.818(20) 3_465 n
Ba1 Nb2 3.818(20) 3_565 n
Ba1 O1 2.968(25) 3_465 n
Ba1 O1 2.968(25) 4_665 n
Ba1 O2 2.911(30) 1_555 n
Ba1 O2 2.911(30) 2_655 n
Ba1 O2 3.130(29) 3_465 n
Ba1 O2 3.130(29) 4_665 n
Ba1 O3 3.067(23) 3_465 n
Ba1 O3 3.067(23) 4_665 n
Ba1 O4 3.271(28) 1_555 n
Ba1 O5 3.036(4) 3_465 n
Ba1 O5 3.036(4) 3_565 n
Ba1 O6 2.507(32) 1_555 n
Ba2 Ba1 4.01(5) 1_554 n
Ba2 Ba1 4.095(27) 3_464 n
Ba2 Ba1 4.095(27) 3_564 n
Ba2 Ba3 3.505(35) 1_555 n
Ba2 Ba4 4.131(23) 1_555 n
Ba2 Ba5 4.065(25) 1_555 n
Ba2 Ba5 4.065(25) 1_655 n
Ba2 Ba6 4.53(4) 1_555 n
Ba2 Nb1 3.815(30) 1_555 n
Ba2 Nb2 3.460(14) 3_464 n
Ba2 Nb2 3.460(14) 3_564 n
Ba2 Nb3 4.032(24) 3_564 n
Ba2 O1 2.808(25) 3_464 n
Ba2 O1 2.808(25) 4_664 n
Ba2 O2 2.905(20) 3_464 n
Ba2 O2 2.905(20) 4_664 n
Ba2 O3 3.217(27) 1_555 n
Ba2 O3 3.217(27) 2_655 n
Ba2 O5 3.030(27) 1_555 n
Ba2 O6 3.0305(29) 3_464 n
Ba2 O6 3.0305(29) 3_564 n
Ba2 O8 2.283(24) 1_555 n
Ba3 Ba1 4.28(4) 1_554 n
Ba3 Ba2 3.505(35) 1_555 n
Ba3 Ba4 4.182(23) 3_464 n
Ba3 Ba4 4.182(23) 3_564 n
Ba3 Ba5 3.895(30) 3_574 n
Ba3 Ba6 4.250(32) 1_554 n
Ba3 Ba6 4.493(25) 3_474 n
Ba3 Ba6 4.493(25) 3_574 n
Ba3 Nb3 3.804(25) 3_564 n
Ba3 O1 2.521(20) 3_464 n
Ba3 O1 2.521(20) 4_664 n
Ba3 O4 2.645(24) 1_554 n
Ba3 O7 2.683(21) 1_554 n
Ba3 O7 2.683(21) 2_654 n
Ba3 O8 2.578(27) 1_555 n
Ba4 Ba1 4.21(5) 1_554 n
Ba4 Ba1 3.939(28) 3_464 n
Ba4 Ba1 3.939(28) 3_564 n
Ba4 Ba2 4.131(23) 1_555 n
Ba4 Ba3 4.182(23) 3_465 n
Ba4 Ba3 4.182(23) 3_565 n
Ba4 Nb1 3.573(17) 3_464 n
Ba4 Nb1 3.573(17) 3_564 n
Ba4 Nb2 3.310(34) 1_555 n
Ba4 O1 2.856(28) 1_555 n
Ba4 O1 2.856(28) 2_655 n
Ba4 O2 2.686(17) 3_464 n
Ba4 O2 2.686(17) 4_664 n
Ba4 O3 3.263(29) 3_464 n
Ba4 O3 3.263(29) 4_664 n
Ba4 O4 3.109(6) 3_464 n
Ba4 O4 3.109(6) 3_564 n
Ba4 O5 2.720(30) 1_555 n
Ba4 O9 3.107(26) 3_564 n
Ba5 Ba1 4.41(4) 3_464 n
Ba5 Ba2 4.065(25) 1_455 n
Ba5 Ba2 4.065(25) 1_555 n
Ba5 Ba3 3.895(30) 3_475 n
Ba5 Ba6 3.700(18) 1_455 n
Ba5 Ba6 3.700(18) 1_555 n
Ba5 Ba6 4.237(35) 3_474 n
Ba5 Nb3 3.585(14) 3_464 n
Ba5 Nb3 3.585(14) 3_564 n
Ba5 O3 2.948(21) 1_455 n
Ba5 O3 2.948(21) 2_655 n
Ba5 O6 2.700(29) 3_464 n
Ba5 O7 2.346(21) 3_474 n
Ba5 O7 2.346(21) 4_574 n
Ba5 O8 3.449(13) 1_455 n
Ba5 O8 3.449(13) 1_555 n
Ba5 O9 3.016(27) 1_555 n
Ba5 O10 2.18(6) 1_555 n
Ba5 H1 3.02(17) 1_555 n
Ba6 Ba2 4.53(4) 1_555 n
Ba6 Ba3 4.250(32) 1_556 n
Ba6 Ba3 4.493(25) 3_475 n
Ba6 Ba3 4.493(25) 3_575 n
Ba6 Ba5 3.700(18) 1_555 n
Ba6 Ba5 3.700(18) 1_655 n
Ba6 Ba5 4.237(35) 3_575 n
Ba6 Nb1 3.528(21) 1_555 n
Ba6 Nb3 3.890(16) 1_565 n
Ba6 Nb3 3.890(16) 1_665 n
Ba6 Nb3 3.223(24) 3_564 n
Ba6 O3 2.992(19) 1_555 n
Ba6 O3 2.992(19) 2_655 n
Ba6 O4 3.113(22) 1_555 n
Ba6 O7 2.647(19) 3_574 n
Ba6 O7 2.647(19) 4_574 n
Ba6 O9 3.175(8) 1_555 n
Ba6 O9 3.175(8) 1_655 n
Ba6 O10 3.41(9) 3_575 n
Nb1 Ba1 3.731(32) 1_555 n
Nb1 Ba1 3.859(19) 3_464 n
Nb1 Ba1 3.859(19) 3_564 n
Nb1 Ba2 3.815(30) 1_555 n
Nb1 Ba4 3.573(17) 3_465 n
Nb1 Ba4 3.573(17) 3_565 n
Nb1 Ba6 3.528(21) 1_555 n
Nb1 Nb2 2.9760(6) 1_555 n
Nb1 O2 2.12156(32) 1_555 n
Nb1 O2 2.12156(32) 2_655 n
Nb1 O3 1.91373(31) 1_555 n
Nb1 O3 1.91373(31) 2_655 n
Nb1 O4 1.9284(4) 1_555 n
Nb1 O5 2.1709(4) 1_555 n
Nb2 Ba1 3.639(34) 1_555 n
Nb2 Ba1 3.818(20) 3_464 n
Nb2 Ba1 3.818(20) 3_564 n
Nb2 Ba2 3.460(14) 3_465 n
Nb2 Ba2 3.460(14) 3_565 n
Nb2 Ba4 3.310(34) 1_555 n
Nb2 Nb1 2.9760(6) 1_555 n
Nb2 O1 1.88502(32) 1_555 n
Nb2 O1 1.88502(32) 2_655 n
Nb2 O2 2.23639(33) 1_555 n
Nb2 O2 2.23639(33) 2_655 n
Nb2 O5 2.0688(4) 1_555 n
Nb2 O6 1.9024(5) 1_555 n
Nb2 H1 2.01(12) 3_565 n
Nb3 Ba2 4.032(24) 3_465 n
Nb3 Ba3 3.804(25) 3_465 n
Nb3 Ba5 3.585(14) 3_465 n
Nb3 Ba5 3.585(14) 3_565 n
Nb3 Ba6 3.890(16) 1_445 n
Nb3 Ba6 3.890(16) 1_545 n
Nb3 Ba6 3.223(24) 3_465 n
Nb3 O7 1.8599(4) 1_545 n
Nb3 O7 1.8599(4) 2_545 n
Nb3 O8 1.8768(4) 3_465 n
Nb3 O9 1.89737(34) 1_545 n
O1 Ba1 2.968(25) 3_564 n
O1 Ba2 2.808(25) 3_565 n
O1 Ba3 2.521(20) 3_565 n
O1 Ba4 2.856(28) 1_555 n
O1 Nb2 1.88502(32) 1_555 n
O2 Ba1 2.911(30) 1_555 n
O2 Ba1 3.130(29) 3_564 n
O2 Ba2 2.905(20) 3_565 n
O2 Ba4 2.686(17) 3_565 n
O2 Nb1 2.12156(32) 1_555 n
O2 Nb2 2.23639(33) 1_555 n
O3 Ba1 3.067(23) 3_564 n
O3 Ba2 3.217(27) 1_555 n
O3 Ba4 3.263(29) 3_565 n
O3 Ba5 2.948(21) 1_655 n
O3 Ba6 2.992(19) 1_555 n
O3 Nb1 1.91373(31) 1_555 n
O4 Ba1 3.271(28) 1_555 n
O4 Ba3 2.645(24) 1_556 n
O4 Ba4 3.109(6) 3_465 n
O4 Ba4 3.109(6) 3_565 n
O4 Ba6 3.113(22) 1_555 n
O4 Nb1 1.9284(4) 1_555 n
O5 Ba1 3.036(4) 3_464 n
O5 Ba1 3.036(4) 3_564 n
O5 Ba2 3.030(27) 1_555 n
O5 Ba4 2.720(30) 1_555 n
O5 Nb1 2.1709(4) 1_555 n
O5 Nb2 2.0688(4) 1_555 n
O6 Ba1 2.507(32) 1_555 n
O6 Ba2 3.0305(29) 3_465 n
O6 Ba2 3.0305(29) 3_565 n
O6 Ba5 2.700(29) 3_565 n
O6 Nb2 1.9024(5) 1_555 n
O7 Ba3 2.683(21) 1_556 n
O7 Ba5 2.346(21) 3_575 n
O7 Ba6 2.647(19) 3_475 n
O7 Nb3 1.8599(4) 1_565 n
O8 Ba2 2.283(24) 1_555 n
O8 Ba3 2.578(27) 1_555 n
O8 Ba5 3.449(13) 1_555 n
O8 Ba5 3.449(13) 1_655 n
O8 Nb3 1.8768(4) 3_564 n
O9 Ba4 3.107(26) 3_465 n
O9 Ba5 3.016(27) 1_555 n
O9 Ba6 3.175(8) 1_455 n
O9 Ba6 3.175(8) 1_555 n
O9 Nb3 1.89737(34) 1_565 n
O10 Ba5 2.18(6) 1_555 n
O10 Ba6 3.41(9) 3_474 n
O10 H1 0.95(15) 1_555 n
H1 Ba5 3.02(17) 1_555 n
H1 Nb2 2.01(12) 3_464 n
H1 O10 0.95(15) 1_555 n
